data_2210047
loop_
_publ_author_name
'Fang-Fang Jian'
'Huan-Qing Yu'
'Yuan-Biao Qiao'
'Pu-Su Zhao'
'Hai-Lian Xiao'

_publ_section_title
;
 1-(2-Chlorobenzyl)-2-(2-chlorophenyl)-1<i>H</i>-benzimidazole
;
_journal_coeditor_code AT2062
_journal_issue 9
_journal_name_full 'Acta Crystallographica Section E'
_journal_page_first o3608
_journal_page_last o3609
_journal_paper_doi 10.1107/S1600536806028716
_journal_volume 62
_journal_year 2006
_chemical_formula_iupac 'C20 H14 Cl2 N2'
_chemical_formula_moiety 'C20 H14 Cl2 N2'
_chemical_formula_sum 'C20 H14 Cl2 N2'
_chemical_formula_weight 353.23
_chemical_name_systematic
;
1-(2-Chlorobenzyl)-2-(2-chlorophenyl)-1<i>H</i>-benzimidazole
;
_space_group_IT_number 2
_symmetry_cell_setting triclinic
_symmetry_space_group_name_Hall '-P 1'
_symmetry_space_group_name_H-M 'P -1'
_atom_sites_solution_hydrogens geom
_atom_sites_solution_primary direct
_atom_sites_solution_secondary difmap
_cell_angle_alpha 90.29(3)
_cell_angle_beta 98.89(3)
_cell_angle_gamma 115.61(3)
_cell_formula_units_Z 2
_cell_length_a 9.1302(18)
_cell_length_b 9.6848(19)
_cell_length_c 10.862(2)
_cell_measurement_reflns_used 25
_cell_measurement_temperature 295(2)
_cell_measurement_theta_max 14
_cell_measurement_theta_min 4
_cell_volume 852.9(4)
_computing_cell_refinement 'CAD-4 Software'
_computing_data_collection 'CAD-4 Software (Enraf--Nonius, 1989)'
_computing_data_reduction 'NRCVAX (Gabe <i>et al.</i>,  1989)'
_computing_molecular_graphics 'SHELXTL/PC (Sheldrick, 1990)'
_computing_publication_material 'WinGX (Farrugia, 1999)'
_computing_structure_refinement 'SHELXL97 (Sheldrick, 1997)'
_computing_structure_solution 'SHELXS97 (Sheldrick, 1997)'
_diffrn_ambient_temperature 295(2)
_diffrn_measured_fraction_theta_full 0.981
_diffrn_measured_fraction_theta_max 0.981
_diffrn_measurement_device_type 'Bruker P4'
_diffrn_measurement_method \w
_diffrn_radiation_monochromator graphite
_diffrn_radiation_source 'fine-focus sealed tube'
_diffrn_radiation_type MoK\a
_diffrn_radiation_wavelength 0.71073
_diffrn_reflns_av_R_equivalents 0.0164
_diffrn_reflns_av_sigmaI/netI 0.0359
_diffrn_reflns_limit_h_max 11
_diffrn_reflns_limit_h_min -9
_diffrn_reflns_limit_k_max 12
_diffrn_reflns_limit_k_min -11
_diffrn_reflns_limit_l_max 13
_diffrn_reflns_limit_l_min -11
_diffrn_reflns_number 3969
_diffrn_reflns_theta_full 27.06
_diffrn_reflns_theta_max 27.06
_diffrn_reflns_theta_min 1.90
_diffrn_standards_decay_% 0
_diffrn_standards_interval_count 100
_diffrn_standards_number 3
_exptl_absorpt_coefficient_mu 0.383
_exptl_absorpt_correction_type none
_exptl_crystal_colour yellow
_exptl_crystal_density_diffrn 1.375
_exptl_crystal_density_method 'not measured'
_exptl_crystal_description block
_exptl_crystal_F_000 364
_exptl_crystal_size_max 0.25
_exptl_crystal_size_mid 0.20
_exptl_crystal_size_min 0.15
_refine_diff_density_max 0.384
_refine_diff_density_min -0.380
_refine_ls_extinction_method none
_refine_ls_goodness_of_fit_ref 1.244
_refine_ls_hydrogen_treatment constr
_refine_ls_matrix_type full
_refine_ls_number_parameters 217
_refine_ls_number_reflns 3388
_refine_ls_number_restraints 0
_refine_ls_restrained_S_all 1.244
_refine_ls_R_factor_all 0.0761
_refine_ls_R_factor_gt 0.0704
_refine_ls_shift/su_max 0.000
_refine_ls_shift/su_mean 0.000
_refine_ls_structure_factor_coef Fsqd
_refine_ls_weighting_details 'calc w=1/[\s^2^(Fo^2^)+(0.0343P)^2^+0.5463P] where P=(Fo^2^+2Fc^2^)/3'
_refine_ls_weighting_scheme calc
_refine_ls_wR_factor_gt 0.1421
_refine_ls_wR_factor_ref 0.1455
_reflns_number_gt 3113
_reflns_number_total 3388
_reflns_threshold_expression I>2\s(I)
_cod_data_source_file at2062.cif
_cod_data_source_block I
_cod_database_code 2210047
_cod_database_fobs_code 2210047

loop_
_symmetry_equiv_pos_as_xyz
'x, y, z'
'-x, -y, -z'

loop_
_atom_site_type_symbol
_atom_site_label
_atom_site_fract_x
_atom_site_fract_y
_atom_site_fract_z
_atom_site_U_iso_or_equiv
_atom_site_adp_type
_atom_site_calc_flag
_atom_site_refinement_flags
_atom_site_occupancy
Cl Cl1 0.51604(14) 0.27061(14) -0.05707(9) 0.0925(4) Uani d . 1
Cl Cl2 0.96229(12) 0.89486(10) 0.13136(8) 0.0673(3) Uani d . 1
N N1 1.1616(3) 0.7020(3) 0.3727(2) 0.0481(6) Uani d . 1
N N2 0.9470(3) 0.5543(3) 0.2255(2) 0.0455(6) Uani d . 1
C C1 1.1968(4) 0.5930(3) 0.3161(3) 0.0476(7) Uani d . 1
C C2 1.3384(4) 0.5681(4) 0.3391(4) 0.0634(9) Uani d . 1
H H2A 1.4287 0.6298 0.3990 0.076 Uiso calc R 1
C C3 1.3390(5) 0.4496(5) 0.2701(4) 0.0748(11) Uani d . 1
H H3A 1.4315 0.4306 0.2836 0.090 Uiso calc R 1
C C4 1.2035(6) 0.3566(5) 0.1798(4) 0.0765(12) Uani d . 1
H H4A 1.2086 0.2774 0.1347 0.092 Uiso calc R 1
C C5 1.0639(5) 0.3782(4) 0.1557(3) 0.0647(9) Uani d . 1
H H5A 0.9738 0.3153 0.0962 0.078 Uiso calc R 1
C C6 1.0635(4) 0.4991(3) 0.2247(3) 0.0480(7) Uani d . 1
C C7 1.0128(4) 0.6742(3) 0.3157(3) 0.0429(6) Uani d . 1
C C8 0.7843(4) 0.4891(3) 0.1461(3) 0.0518(8) Uani d . 1
H H8A 0.7967 0.4746 0.0606 0.062 Uiso calc R 1
H H8B 0.7373 0.5616 0.1481 0.062 Uiso calc R 1
C C9 0.6661(3) 0.3370(3) 0.1857(3) 0.0424(6) Uani d . 1
C C10 0.6766(4) 0.3009(4) 0.3089(3) 0.0511(7) Uani d . 1
H H10A 0.7625 0.3691 0.3689 0.061 Uiso calc R 1
C C11 0.5623(4) 0.1661(4) 0.3445(3) 0.0601(9) Uani d . 1
H H11A 0.5705 0.1451 0.4281 0.072 Uiso calc R 1
C C12 0.4365(5) 0.0624(4) 0.2572(4) 0.0714(10) Uani d . 1
H H12A 0.3599 -0.0289 0.2814 0.086 Uiso calc R 1
C C13 0.4241(5) 0.0943(4) 0.1340(4) 0.0732(11) Uani d . 1
H H13A 0.3399 0.0240 0.0743 0.088 Uiso calc R 1
C C14 0.5376(4) 0.2314(4) 0.0991(3) 0.0555(8) Uani d . 1
C C15 0.9223(3) 0.7595(3) 0.3494(3) 0.0432(6) Uani d . 1
C C16 0.8705(4) 0.7430(4) 0.4643(3) 0.0551(8) Uani d . 1
H H16A 0.8876 0.6736 0.5165 0.066 Uiso calc R 1
C C17 0.7945(5) 0.8272(4) 0.5025(3) 0.0635(9) Uani d . 1
H H17A 0.7611 0.8148 0.5800 0.076 Uiso calc R 1
C C18 0.7682(4) 0.9291(4) 0.4262(4) 0.0656(10) Uani d . 1
H H18A 0.7171 0.9860 0.4524 0.079 Uiso calc R 1
C C19 0.8166(4) 0.9483(4) 0.3111(3) 0.0584(8) Uani d . 1
H H19A 0.7976 1.0170 0.2591 0.070 Uiso calc R 1
C C20 0.8934(4) 0.8643(3) 0.2743(3) 0.0477(7) Uani d . 1

loop_
_atom_site_aniso_label
_atom_site_aniso_U_11
_atom_site_aniso_U_22
_atom_site_aniso_U_33
_atom_site_aniso_U_12
_atom_site_aniso_U_13
_atom_site_aniso_U_23
Cl1 0.0867(8) 0.0932(8) 0.0528(6) 0.0063(6) -0.0128(5) -0.0018(5)
Cl2 0.0835(7) 0.0640(6) 0.0551(5) 0.0297(5) 0.0218(4) 0.0190(4)
N1 0.0413(14) 0.0477(14) 0.0499(14) 0.0159(12) 0.0043(11) 0.0025(11)
N2 0.0434(14) 0.0413(13) 0.0468(14) 0.0148(11) 0.0057(11) 0.0002(11)
C1 0.0450(17) 0.0483(17) 0.0513(17) 0.0194(14) 0.0161(13) 0.0125(14)
C2 0.051(2) 0.072(2) 0.073(2) 0.0306(18) 0.0168(17) 0.0198(19)
C3 0.077(3) 0.088(3) 0.092(3) 0.058(3) 0.040(2) 0.034(2)
C4 0.106(3) 0.069(3) 0.080(3) 0.055(3) 0.039(3) 0.012(2)
C5 0.078(3) 0.054(2) 0.067(2) 0.0298(19) 0.0233(19) 0.0019(17)
C6 0.0524(18) 0.0432(16) 0.0512(17) 0.0211(14) 0.0160(14) 0.0089(13)
C7 0.0424(16) 0.0378(15) 0.0437(15) 0.0123(13) 0.0103(12) 0.0061(12)
C8 0.0515(19) 0.0465(17) 0.0463(17) 0.0142(15) -0.0001(14) 0.0018(14)
C9 0.0395(15) 0.0430(16) 0.0456(16) 0.0192(13) 0.0061(12) 0.0000(12)
C10 0.0495(18) 0.0519(18) 0.0515(18) 0.0228(15) 0.0064(14) 0.0045(14)
C11 0.060(2) 0.061(2) 0.071(2) 0.0331(18) 0.0218(18) 0.0199(18)
C12 0.055(2) 0.055(2) 0.098(3) 0.0146(18) 0.023(2) 0.024(2)
C13 0.053(2) 0.055(2) 0.083(3) 0.0003(17) 0.0035(18) -0.0021(19)
C14 0.0485(19) 0.0552(19) 0.0551(19) 0.0175(16) 0.0033(14) -0.0019(15)
C15 0.0373(15) 0.0388(15) 0.0474(16) 0.0119(12) 0.0049(12) 0.0019(12)
C16 0.059(2) 0.0549(19) 0.0516(18) 0.0241(17) 0.0147(15) 0.0111(15)
C17 0.066(2) 0.072(2) 0.060(2) 0.034(2) 0.0201(17) 0.0034(18)
C18 0.065(2) 0.067(2) 0.075(2) 0.038(2) 0.0139(19) -0.0014(19)
C19 0.060(2) 0.0511(19) 0.067(2) 0.0294(17) 0.0027(16) 0.0068(16)
C20 0.0475(17) 0.0441(16) 0.0440(16) 0.0142(14) 0.0046(13) 0.0022(13)

loop_
_atom_type_symbol
_atom_type_description
_atom_type_scat_dispersion_real
_atom_type_scat_dispersion_imag
_atom_type_scat_source
C C 0.0033 0.0016 'International Tables Vol C Tables 4.2.6.8 and 6.1.1.4'
H H 0.0000 0.0000 'International Tables Vol C Tables 4.2.6.8 and 6.1.1.4'
N N 0.0061 0.0033 'International Tables Vol C Tables 4.2.6.8 and 6.1.1.4'
Cl Cl 0.1484 0.1585 'International Tables Vol C Tables 4.2.6.8 and 6.1.1.4'

loop_
_geom_angle_atom_site_label_1
_geom_angle_atom_site_label_2
_geom_angle_atom_site_label_3
_geom_angle
C7 N1 C1 104.5(2)
C7 N2 C6 106.7(2)
C7 N2 C8 128.6(3)
C6 N2 C8 124.7(3)
N1 C1 C6 110.3(3)
N1 C1 C2 129.8(3)
C6 C1 C2 119.8(3)
C3 C2 C1 117.6(4)
C2 C3 C4 121.4(4)
C5 C4 C3 122.2(4)
C4 C5 C6 116.5(4)
N2 C6 C5 132.5(3)
N2 C6 C1 105.1(3)
C5 C6 C1 122.4(3)
N1 C7 N2 113.4(3)
N1 C7 C15 123.3(3)
N2 C7 C15 123.2(3)
N2 C8 C9 113.2(2)
C10 C9 C14 117.5(3)
C10 C9 C8 122.0(3)
C14 C9 C8 120.4(3)
C11 C10 C9 121.3(3)
C12 C11 C10 120.4(3)
C11 C12 C13 119.6(3)
C12 C13 C14 119.8(3)
C13 C14 C9 121.4(3)
C13 C14 Cl1 118.8(3)
C9 C14 Cl1 119.8(3)
C16 C15 C20 117.1(3)
C16 C15 C7 119.5(3)
C20 C15 C7 123.2(3)
C17 C16 C15 121.4(3)
C18 C17 C16 119.8(3)
C17 C18 C19 120.8(3)
C20 C19 C18 118.9(3)
C19 C20 C15 122.0(3)
C19 C20 Cl2 118.8(2)
C15 C20 Cl2 119.2(2)
C1 C2 H2A 121.2
C3 C2 H2A 121.20
C2 C3 H3A 119.30
C4 C3 H3A 119.30
C3 C4 H4A 118.91
C5 C4 H4A 118.91
C4 C5 H5A 121.74
C6 C5 H5A 121.74
N2 C8 H8A 108.94
N2 C8 H8B 108.94
C9 C8 H8A 108.94
C9 C8 H8B 108.94
H8A C8 H8B 107.75
C9 C10 H10A 119.36
C11 C10 H10A 119.36
C10 C11 H11A 119.82
C12 C11 H11A 119.82
C11 C12 H12A 120.18
C13 C12 H12A 120.18
C12 C13 H13A 120.10
C14 C13 H13A 120.10
C15 C16 H16A 119.30
C17 C16 H16A 119.31
C16 C17 H17A 120.10
C18 C17 H17A 120.10
C17 C18 H18A 119.62
C19 C18 H18A 119.62
C18 C19 H19A 120.54
C20 C19 H19A 120.54

loop_
_geom_bond_atom_site_label_1
_geom_bond_atom_site_label_2
_geom_bond_distance
Cl1 C14 1.740(3)
Cl2 C20 1.744(3)
N1 C7 1.313(4)
N1 C1 1.393(4)
N2 C7 1.368(4)
N2 C6 1.383(4)
N2 C8 1.462(4)
C1 C6 1.398(4)
C1 C2 1.401(4)
C2 C3 1.370(5)
C2 H2A 0.9300
C3 C4 1.399(6)
C3 H3A 0.9300
C4 C5 1.365(5)
C4 H4A 0.9300
C5 C6 1.388(4)
C5 H5A 0.9300
C7 C15 1.477(4)
C8 C9 1.514(4)
C8 H8A 0.9700
C8 H8B 0.9700
C9 C10 1.385(4)
C9 C14 1.385(4)
C10 C11 1.376(4)
C10 H10A 0.9300
C11 C12 1.372(5)
C11 H11A 0.9300
C12 C13 1.374(5)
C12 H12A 0.9300
C13 C14 1.385(5)
C13 H13A 0.9300
C15 C16 1.387(4)
C15 C20 1.393(4)
C16 C17 1.376(5)
C16 H16A 0.9300
C17 C18 1.367(5)
C17 H17A 0.9300
C18 C19 1.376(5)
C18 H18A 0.9300
C19 C20 1.375(4)
C19 H19A 0.9300

loop_
_cod_related_entry_id
_cod_related_entry_database
_cod_related_entry_code
1 ChemSpider 2832034
